data_7221072
loop_
_publ_author_name
'Peitola, K.'
'Karppinen, M.'
'Rundloef, H.'
'Tellgren, R.'
'Yamauchi, H.'
'Niinisto, L.'

_publ_section_title
;
 Structural changes related to changes in oxygen stoichiometry in the
 Ba1-y Cu O2+d (C O2)x system as determined by powder X-ray and neutron
 diffraction
;
_journal_name_full 'Journal of Materials Chemistry'
_journal_page_first 2599
_journal_page_last 2603
_journal_volume 9
_journal_year 1999
_chemical_formula_sum 'C0.1364 Ba Cu1.0623 O2.3318'
_chemical_name_systematic '(Ba Cu1.0623 O2.059) (C O2)0.1364'
_space_group_IT_number 229
_symmetry_space_group_name_Hall '-I 4 2 3'
_symmetry_space_group_name_H-M 'I m -3 m'
_cell_angle_alpha 90
_cell_angle_beta 90
_cell_angle_gamma 90
_cell_formula_units_Z 88
_cell_length_a 18.25969
_cell_length_b 18.25969
_cell_length_c 18.25969
_cell_volume 6088.078
_citation_journal_id_ASTM JMACEP
_cod_data_source_file Peitola_JMACEP_1999_131.cif
_cod_data_source_block C0.1364Ba1Cu1.0623O2.3318
_cod_original_cell_volume 6088.077
_cod_original_formula_sum 'C0.1364 Ba1 Cu1.0623 O2.3318'
_cod_database_code 7221072

loop_
_symmetry_equiv_pos_as_xyz
x,y,z
-y,x,z
-x,-y,z
y,-x,z
x,-y,-z
y,x,-z
-x,y,-z
-y,-x,-z
z,x,y
-x,z,y
-z,-x,y
x,-z,y
z,-x,-y
x,z,-y
-z,x,-y
-x,-z,-y
y,z,x
y,-z,-x
z,y,-x
-y,z,-x
-z,-y,-x
-y,-z,x
z,-y,x
-z,y,x
-x,-y,-z
y,-x,-z
x,y,-z
-y,x,-z
-x,y,z
-y,-x,z
x,-y,z
y,x,z
-z,-x,-y
x,-z,-y
z,x,-y
-x,z,-y
-z,x,y
-x,-z,y
z,-x,y
x,z,y
-y,-z,-x
-y,z,x
-z,-y,x
y,-z,x
z,y,x
y,z,-x
-z,y,-x
z,-y,-x
x+1/2,y+1/2,z+1/2
-y+1/2,x+1/2,z+1/2
-x+1/2,-y+1/2,z+1/2
y+1/2,-x+1/2,z+1/2
x+1/2,-y+1/2,-z+1/2
y+1/2,x+1/2,-z+1/2
-x+1/2,y+1/2,-z+1/2
-y+1/2,-x+1/2,-z+1/2
z+1/2,x+1/2,y+1/2
-x+1/2,z+1/2,y+1/2
-z+1/2,-x+1/2,y+1/2
x+1/2,-z+1/2,y+1/2
z+1/2,-x+1/2,-y+1/2
x+1/2,z+1/2,-y+1/2
-z+1/2,x+1/2,-y+1/2
-x+1/2,-z+1/2,-y+1/2
y+1/2,z+1/2,x+1/2
y+1/2,-z+1/2,-x+1/2
z+1/2,y+1/2,-x+1/2
-y+1/2,z+1/2,-x+1/2
-z+1/2,-y+1/2,-x+1/2
-y+1/2,-z+1/2,x+1/2
z+1/2,-y+1/2,x+1/2
-z+1/2,y+1/2,x+1/2
-x+1/2,-y+1/2,-z+1/2
y+1/2,-x+1/2,-z+1/2
x+1/2,y+1/2,-z+1/2
-y+1/2,x+1/2,-z+1/2
-x+1/2,y+1/2,z+1/2
-y+1/2,-x+1/2,z+1/2
x+1/2,-y+1/2,z+1/2
y+1/2,x+1/2,z+1/2
-z+1/2,-x+1/2,-y+1/2
x+1/2,-z+1/2,-y+1/2
z+1/2,x+1/2,-y+1/2
-x+1/2,z+1/2,-y+1/2
-z+1/2,x+1/2,y+1/2
-x+1/2,-z+1/2,y+1/2
z+1/2,-x+1/2,y+1/2
x+1/2,z+1/2,y+1/2
-y+1/2,-z+1/2,-x+1/2
-y+1/2,z+1/2,x+1/2
-z+1/2,-y+1/2,x+1/2
y+1/2,-z+1/2,x+1/2
z+1/2,y+1/2,x+1/2
y+1/2,z+1/2,-x+1/2
-z+1/2,y+1/2,-x+1/2
z+1/2,-y+1/2,-x+1/2

loop_
_atom_site_label
_atom_site_type_symbol
_atom_site_fract_x
_atom_site_fract_y
_atom_site_fract_z
_atom_site_occupancy
_atom_site_U_iso_or_equiv
Cu3 Cu+2 0.2065 0 0 1 0.0
O2 O-2 0.6451 0.6451 0.8397 1 0.0
Cu4 Cu+2 0 0.561 0 0.79 0.0
O7 O-2 0.4347 0.0653 0.25 0.4 0.0
Ba2 Ba+2 0.367 0.367 0 1 0.0
O4 O-2 0 0.6627 0 1 0.0
C1 C+4 0.25 0.5 0 1 0.0
O6 O-2 0 0.2209 0.4391 0.36 0.0
Ba1 Ba+2 0 0.1486 0.3174 1 0.0
Cu1 Cu+2 0.149 0.25 0.649 1 0.0
O1 O-2 0.0741 0.1868 0.0741 1 0.0
Cu2 Cu+2 0.1258 0 0.1258 1 0.0
O3 O-2 0.413 0.2323 0.2323 1 0.0
O5 O-2 0.0924 0.5 0 0.53 0.0
Ba3 Ba+2 0.1768 0.1768 0.1768 1 0.0
